data_4078774
loop_
_publ_author_name
'Lotz, Simon'
'van Jaarsveld, Nina A.'
'Liles, David C.'
'Crause, Chantelle'
'G\"orls, Helmar'
'Terblans, Yvette M.'

_publ_section_title
;
 Fischer Dinuclear and Mononuclear Bis-Carbene Complexes of Thiophene and
 Thiophene Derivatives
;
_journal_issue 15
_journal_name_full Organometallics
_journal_page_first 5371
_journal_paper_doi 10.1021/om300414y
_journal_volume 31
_journal_year 2012
_chemical_formula_moiety 'C20 H12 O12 S W2'
_chemical_formula_sum 'C20 H12 O12 S W2'
_chemical_formula_weight 844.06
_chemical_name_systematic
; 
 \m^2^-[2,5-Bis(ethoxymethylidenyl)thiophene]decacarbonylditungsten 
;
_space_group_IT_number 14
_symmetry_cell_setting monoclinic
_symmetry_space_group_name_Hall '-P 2yn'
_symmetry_space_group_name_H-M 'P 1 21/n 1'
_atom_sites_solution_hydrogens difmap
_atom_sites_solution_primary direct
_atom_sites_solution_secondary difmap
_audit_creation_method SHELXL-97
_cell_angle_alpha 90.00
_cell_angle_beta 110.884(2)
_cell_angle_gamma 90.00
_cell_formula_units_Z 4
_cell_length_a 14.6858(5)
_cell_length_b 11.9415(5)
_cell_length_c 14.7634(4)
_cell_measurement_reflns_used 26378
_cell_measurement_temperature 173(2)
_cell_measurement_theta_max 28.48
_cell_measurement_theta_min 2.39
_cell_volume 2418.97(15)
_computing_cell_refinement 'SAINT (Bruker, 2005)'
_computing_data_collection 'COLLECT (Nonius)'
_computing_data_reduction SAINT
_computing_molecular_graphics ' ORTEP-3 for Windows (Farrugia, 1997), POV-Ray (Cason, 2004)'
_computing_publication_material ' SHELXL-97, PLATON (Spek, 2009)'
_computing_structure_refinement 'SHELXTL (Bruker, 2001) and SHELXL-97 (Sheldrick, 2008)'
_computing_structure_solution 'SHELXTS (Bruker, 2001)'
_diffrn_ambient_temperature 173(2)
_diffrn_measured_fraction_theta_full 0.999
_diffrn_measured_fraction_theta_max 0.999
_diffrn_measurement_device_type 'Nonius Kappa'
_diffrn_measurement_method '\f and \w scans'
_diffrn_radiation_source 'fine-focus sealed tube'
_diffrn_radiation_type MoK\a
_diffrn_radiation_wavelength 0.71073
_diffrn_reflns_av_R_equivalents 0.0807
_diffrn_reflns_av_sigmaI/netI 0.0479
_diffrn_reflns_limit_h_max 19
_diffrn_reflns_limit_h_min -19
_diffrn_reflns_limit_k_max 15
_diffrn_reflns_limit_k_min -15
_diffrn_reflns_limit_l_max 19
_diffrn_reflns_limit_l_min -19
_diffrn_reflns_number 72318
_diffrn_reflns_theta_full 28.28
_diffrn_reflns_theta_max 28.28
_diffrn_reflns_theta_min 2.39
_diffrn_standards_number 0
_exptl_absorpt_coefficient_mu 9.650
_exptl_absorpt_correction_T_max 0.314
_exptl_absorpt_correction_T_min 0.264
_exptl_absorpt_correction_type multi-scan
_exptl_absorpt_process_details 'SADABS (Bruker, 2005)'
_exptl_crystal_colour dark-red
_exptl_crystal_density_diffrn 2.318
_exptl_crystal_density_method 'not measured'
_exptl_crystal_description block
_exptl_crystal_F_000 1568
_exptl_crystal_size_max 0.15
_exptl_crystal_size_mid 0.13
_exptl_crystal_size_min 0.12
_refine_diff_density_max 1.333
_refine_diff_density_min -1.727
_refine_diff_density_rms 0.212
_refine_ls_extinction_method none
_refine_ls_goodness_of_fit_ref 1.084
_refine_ls_hydrogen_treatment constr
_refine_ls_matrix_type full
_refine_ls_number_parameters 318
_refine_ls_number_reflns 6003
_refine_ls_number_restraints 0
_refine_ls_restrained_S_all 1.084
_refine_ls_R_factor_all 0.0557
_refine_ls_R_factor_gt 0.0321
_refine_ls_shift/su_max 0.002
_refine_ls_shift/su_mean 0.000
_refine_ls_structure_factor_coef Fsqd
_refine_ls_weighting_details 'calc w=1/[\s^2^(Fo^2^)+(0.0275P)^2^+0.2067P] where P=(Fo^2^+2Fc^2^)/3'
_refine_ls_weighting_scheme calc
_refine_ls_wR_factor_gt 0.0577
_refine_ls_wR_factor_ref 0.0650
_reflns_number_gt 4684
_reflns_number_total 6003
_reflns_threshold_expression >2\s(I)
_cod_data_source_file om300414y_si_002.cif
_cod_data_source_block complex_1_nina1041
_cod_original_sg_symbol_H-M 'P 21/n'
_cod_database_code 4078774

loop_
_symmetry_equiv_pos_as_xyz
'x, y, z'
'-x+1/2, y+1/2, -z+1/2'
'-x, -y, -z'
'x-1/2, -y-1/2, z-1/2'

loop_
_atom_site_label
_atom_site_type_symbol
_atom_site_fract_x
_atom_site_fract_y
_atom_site_fract_z
_atom_site_U_iso_or_equiv
_atom_site_adp_type
_atom_site_occupancy
_atom_site_symmetry_multiplicity
_atom_site_calc_flag
_atom_site_refinement_flags
W1 W 0.483431(14) 0.219334(15) 0.615341(13) 0.02205(7) Uani 1 1 d .
C1 C 0.4812(4) 0.0505(5) 0.6147(4) 0.0360(13) Uani 1 1 d .
O1 O 0.4820(3) -0.0463(3) 0.6138(3) 0.0501(11) Uani 1 1 d .
C2 C 0.6017(4) 0.2017(4) 0.5749(3) 0.0282(11) Uani 1 1 d .
O2 O 0.6687(3) 0.1819(3) 0.5547(2) 0.0392(9) Uani 1 1 d .
C3 C 0.3925(4) 0.2153(4) 0.4730(4) 0.0332(12) Uani 1 1 d .
O3 O 0.3418(3) 0.2089(3) 0.3933(3) 0.0504(11) Uani 1 1 d .
C4 C 0.3691(4) 0.2234(4) 0.6627(4) 0.0321(12) Uani 1 1 d .
O4 O 0.3071(3) 0.2236(3) 0.6931(3) 0.0487(10) Uani 1 1 d .
C5 C 0.5728(4) 0.2117(4) 0.7578(4) 0.0303(12) Uani 1 1 d .
O5 O 0.6222(3) 0.2053(3) 0.8370(3) 0.0486(11) Uani 1 1 d .
C6 C 0.4840(3) 0.4015(4) 0.6176(3) 0.0206(10) Uani 1 1 d .
O6 O 0.5593(2) 0.4723(2) 0.6471(2) 0.0301(8) Uani 1 1 d .
S1 S 0.40694(8) 0.61148(9) 0.63332(8) 0.0246(3) Uani 1 1 d .
C7 C 0.3964(3) 0.4736(4) 0.5944(3) 0.0231(10) Uani 1 1 d .
C8 C 0.3000(3) 0.4475(4) 0.5434(3) 0.0259(10) Uani 1 1 d .
H8 H 0.2794 0.3772 0.5169 0.031 Uiso 1 1 calc R
C9 C 0.2367(3) 0.5369(4) 0.5356(3) 0.0257(11) Uani 1 1 d .
H9 H 0.1699 0.5327 0.5020 0.031 Uiso 1 1 calc R
C10 C 0.2828(3) 0.6322(3) 0.5824(3) 0.0195(10) Uani 1 1 d .
C11 C 0.6597(3) 0.4330(4) 0.6791(4) 0.0394(13) Uani 1 1 d .
H11A H 0.6760 0.4088 0.6240 0.047 Uiso 1 1 calc R
H11B H 0.6688 0.3704 0.7233 0.047 Uiso 1 1 calc R
C12 C 0.7227(4) 0.5290(4) 0.7289(4) 0.0449(14) Uani 1 1 d .
H12A H 0.7177 0.5876 0.6829 0.067 Uiso 1 1 calc R
H12B H 0.7892 0.5044 0.7566 0.067 Uiso 1 1 calc R
H12C H 0.7018 0.5567 0.7794 0.067 Uiso 1 1 calc R
W2 W 0.092404(13) 0.797870(15) 0.501831(13) 0.02164(7) Uani 1 1 d .
C21 C -0.0413(4) 0.8467(4) 0.4111(3) 0.0248(10) Uani 1 1 d .
O21 O -0.1171(3) 0.8744(3) 0.3607(3) 0.0398(9) Uani 1 1 d .
C22 C 0.0262(3) 0.6611(4) 0.5325(3) 0.0278(11) Uani 1 1 d .
O22 O -0.0172(3) 0.5912(3) 0.5511(3) 0.0405(9) Uani 1 1 d .
C23 C 0.1141(4) 0.7233(4) 0.3860(4) 0.0302(12) Uani 1 1 d .
O23 O 0.1235(3) 0.6831(3) 0.3207(3) 0.0505(10) Uani 1 1 d .
C24 C 0.1497(3) 0.9455(4) 0.4726(3) 0.0278(11) Uani 1 1 d .
O24 O 0.1787(3) 1.0274(3) 0.4556(3) 0.0450(9) Uani 1 1 d .
C25 C 0.0584(3) 0.8697(4) 0.6114(3) 0.0254(10) Uani 1 1 d .
O25 O 0.0333(2) 0.9073(3) 0.6697(2) 0.0334(8) Uani 1 1 d .
C26 C 0.2391(3) 0.7399(4) 0.5929(3) 0.0198(9) Uani 1 1 d .
O26 O 0.3077(2) 0.7955(2) 0.6601(2) 0.0267(8) Uani 1 1 d .
C27 C 0.2928(4) 0.9082(4) 0.6898(3) 0.0310(12) Uani 1 1 d .
H27A H 0.2291 0.9140 0.6953 0.037 Uiso 1 1 calc R
H27B H 0.2964 0.9622 0.6421 0.037 Uiso 1 1 calc R
C28 C 0.3704(4) 0.9314(4) 0.7853(3) 0.0379(13) Uani 1 1 d .
H28A H 0.3663 0.8777 0.8321 0.057 Uiso 1 1 calc R
H28B H 0.3619 1.0054 0.8064 0.057 Uiso 1 1 calc R
H28C H 0.4332 0.9261 0.7791 0.057 Uiso 1 1 calc R

loop_
_atom_site_aniso_label
_atom_site_aniso_U_11
_atom_site_aniso_U_22
_atom_site_aniso_U_33
_atom_site_aniso_U_23
_atom_site_aniso_U_13
_atom_site_aniso_U_12
W1 0.01990(12) 0.02120(11) 0.02724(12) -0.00106(8) 0.01109(9) 0.00168(8)
C1 0.031(3) 0.039(3) 0.042(3) -0.003(3) 0.017(3) 0.003(2)
O1 0.067(3) 0.026(2) 0.068(3) -0.0034(19) 0.037(2) 0.0010(19)
C2 0.032(3) 0.029(3) 0.024(3) 0.002(2) 0.010(2) 0.001(2)
O2 0.033(2) 0.047(2) 0.047(2) 0.0038(18) 0.0250(19) 0.0078(18)
C3 0.028(3) 0.033(3) 0.040(3) -0.005(2) 0.014(3) 0.009(2)
O3 0.045(3) 0.060(3) 0.034(2) -0.0094(19) 0.000(2) 0.015(2)
C4 0.033(3) 0.023(3) 0.039(3) -0.006(2) 0.012(3) -0.003(2)
O4 0.035(2) 0.054(3) 0.070(3) -0.011(2) 0.034(2) -0.0080(19)
C5 0.028(3) 0.028(3) 0.043(3) 0.006(2) 0.023(3) 0.005(2)
O5 0.041(3) 0.070(3) 0.031(2) 0.0107(19) 0.009(2) 0.009(2)
C6 0.017(3) 0.029(3) 0.017(2) 0.0022(19) 0.008(2) -0.002(2)
O6 0.0161(18) 0.0242(17) 0.048(2) 0.0000(15) 0.0092(16) -0.0006(14)
S1 0.0191(6) 0.0226(6) 0.0298(6) -0.0022(5) 0.0060(5) 0.0010(5)
C7 0.022(3) 0.024(2) 0.026(2) 0.003(2) 0.012(2) 0.002(2)
C8 0.022(3) 0.026(2) 0.029(3) -0.004(2) 0.009(2) -0.005(2)
C9 0.017(3) 0.028(3) 0.031(3) 0.002(2) 0.008(2) 0.006(2)
C10 0.018(2) 0.019(2) 0.024(2) 0.0009(18) 0.010(2) -0.0003(19)
C11 0.016(3) 0.035(3) 0.063(4) 0.002(3) 0.009(3) 0.001(2)
C12 0.029(3) 0.041(3) 0.058(4) -0.006(3) 0.008(3) -0.006(3)
W2 0.01809(12) 0.02274(11) 0.02410(12) 0.00023(7) 0.00753(9) 0.00246(7)
C21 0.025(3) 0.022(2) 0.031(3) -0.004(2) 0.014(2) -0.001(2)
O21 0.025(2) 0.040(2) 0.048(2) 0.0051(18) 0.0049(18) 0.0012(17)
C22 0.022(3) 0.033(3) 0.028(3) -0.005(2) 0.007(2) 0.005(2)
O22 0.042(2) 0.0295(19) 0.054(2) 0.0040(17) 0.0222(19) -0.0067(17)
C23 0.022(3) 0.032(3) 0.033(3) -0.002(2) 0.006(2) 0.002(2)
O23 0.049(3) 0.067(3) 0.038(2) -0.016(2) 0.020(2) 0.005(2)
C24 0.022(3) 0.029(3) 0.033(3) 0.004(2) 0.012(2) 0.004(2)
O24 0.045(2) 0.037(2) 0.053(2) 0.0122(19) 0.0178(19) -0.0055(19)
C25 0.023(3) 0.022(2) 0.030(3) 0.001(2) 0.009(2) 0.000(2)
O25 0.039(2) 0.0343(19) 0.0318(19) 0.0010(16) 0.0179(17) 0.0035(16)
C26 0.016(2) 0.024(2) 0.022(2) 0.0014(19) 0.009(2) -0.003(2)
O26 0.0209(19) 0.0199(17) 0.036(2) -0.0029(14) 0.0059(15) 0.0041(13)
C27 0.030(3) 0.020(2) 0.038(3) -0.005(2) 0.005(2) 0.002(2)
C28 0.039(3) 0.033(3) 0.032(3) -0.007(2) 0.000(2) 0.000(2)

loop_
_atom_type_symbol
_atom_type_description
_atom_type_scat_dispersion_real
_atom_type_scat_dispersion_imag
_atom_type_scat_source
C C 0.0033 0.0016 'International Tables Vol C Tables 4.2.6.8 and 6.1.1.4'
H H 0.0000 0.0000 'International Tables Vol C Tables 4.2.6.8 and 6.1.1.4'
O O 0.0106 0.0060 'International Tables Vol C Tables 4.2.6.8 and 6.1.1.4'
S S 0.1246 0.1234 'International Tables Vol C Tables 4.2.6.8 and 6.1.1.4'
W W -0.8490 6.8722 'International Tables Vol C Tables 4.2.6.8 and 6.1.1.4'

loop_
_geom_angle_atom_site_label_1
_geom_angle_atom_site_label_2
_geom_angle_atom_site_label_3
_geom_angle
C1 W1 C2 84.80(18)
C1 W1 C4 90.67(18)
C2 W1 C4 174.70(18)
C1 W1 C5 87.94(19)
C2 W1 C5 89.74(19)
C4 W1 C5 87.3(2)
C1 W1 C3 88.16(19)
C2 W1 C3 90.51(19)
C4 W1 C3 92.1(2)
C5 W1 C3 176.05(18)
C1 W1 C6 178.93(18)
C2 W1 C6 96.23(16)
C4 W1 C6 88.29(16)
C5 W1 C6 91.76(16)
C3 W1 C6 92.12(17)
O1 C1 W1 178.3(4)
O2 C2 W1 173.8(4)
O3 C3 W1 177.5(4)
O4 C4 W1 177.0(5)
O5 C5 W1 178.7(4)
O6 C6 C7 104.9(4)
O6 C6 W1 129.5(3)
C7 C6 W1 125.3(3)
C6 O6 C11 121.7(3)
C10 S1 C7 92.1(2)
C8 C7 C6 129.2(4)
C8 C7 S1 110.3(3)
C6 C7 S1 120.5(3)
C7 C8 C9 113.4(4)
C7 C8 H8 123.3
C9 C8 H8 123.3
C10 C9 C8 113.4(4)
C10 C9 H9 123.3
C8 C9 H9 123.3
C9 C10 C26 128.4(4)
C9 C10 S1 110.7(3)
C26 C10 S1 120.9(3)
O6 C11 C12 106.9(4)
O6 C11 H11A 110.3
C12 C11 H11A 110.3
O6 C11 H11B 110.3
C12 C11 H11B 110.3
H11A C11 H11B 108.6
C11 C12 H12A 109.5
C11 C12 H12B 109.5
H12A C12 H12B 109.5
C11 C12 H12C 109.5
H12A C12 H12C 109.5
H12B C12 H12C 109.5
C21 W2 C22 87.19(18)
C21 W2 C25 87.11(17)
C22 W2 C25 83.70(17)
C21 W2 C23 88.63(18)
C22 W2 C23 93.76(18)
C25 W2 C23 175.14(19)
C21 W2 C24 89.26(18)
C22 W2 C24 174.74(18)
C25 W2 C24 92.25(17)
C23 W2 C24 90.03(18)
C21 W2 C26 176.53(16)
C22 W2 C26 93.05(17)
C25 W2 C26 96.35(17)
C23 W2 C26 87.91(18)
C24 W2 C26 90.73(17)
O21 C21 W2 179.3(4)
O22 C22 W2 173.4(4)
O23 C23 W2 178.1(5)
O24 C24 W2 178.2(4)
O25 C25 W2 175.5(4)
O26 C26 C10 106.0(4)
O26 C26 W2 128.4(3)
C10 C26 W2 125.3(3)
C26 O26 C27 122.5(4)
O26 C27 C28 108.1(4)
O26 C27 H27A 110.1
C28 C27 H27A 110.1
O26 C27 H27B 110.1
C28 C27 H27B 110.1
H27A C27 H27B 108.4
C27 C28 H28A 109.5
C27 C28 H28B 109.5
H28A C28 H28B 109.5
C27 C28 H28C 109.5
H28A C28 H28C 109.5
H28B C28 H28C 109.5

loop_
_geom_bond_atom_site_label_1
_geom_bond_atom_site_label_2
_geom_bond_distance
W1 C1 2.016(5)
W1 C2 2.039(5)
W1 C4 2.036(6)
W1 C5 2.045(6)
W1 C3 2.050(6)
W1 C6 2.176(4)
C1 O1 1.157(6)
C2 O2 1.150(6)
C3 O3 1.149(6)
C4 O4 1.150(6)
C5 O5 1.139(6)
C6 O6 1.336(5)
C6 C7 1.483(6)
O6 C11 1.456(5)
S1 C10 1.724(4)
S1 C7 1.733(4)
C7 C8 1.382(6)
C8 C9 1.393(6)
C8 H8 0.9300
C9 C10 1.378(6)
C9 H9 0.9300
C10 C26 1.470(6)
C11 C12 1.492(7)
C11 H11A 0.9700
C11 H11B 0.9700
C12 H12A 0.9600
C12 H12B 0.9600
C12 H12C 0.9600
W2 C21 2.029(5)
W2 C22 2.032(5)
W2 C25 2.044(5)
W2 C23 2.052(5)
W2 C24 2.065(5)
W2 C26 2.205(4)
C21 O21 1.145(5)
C22 O22 1.143(5)
C23 O23 1.128(5)
C24 O24 1.129(5)
C25 O25 1.143(5)
C26 O26 1.313(5)
O26 C27 1.456(5)
C27 C28 1.490(6)
C27 H27A 0.9700
C27 H27B 0.9700
C28 H28A 0.9600
C28 H28B 0.9600
C28 H28C 0.9600

loop_
_geom_torsion_atom_site_label_1
_geom_torsion_atom_site_label_2
_geom_torsion_atom_site_label_3
_geom_torsion_atom_site_label_4
_geom_torsion
C2 W1 C6 O6 -38.4(4)
C4 W1 C6 O6 138.8(4)
C5 W1 C6 O6 51.6(4)
C3 W1 C6 O6 -129.1(4)
C2 W1 C6 C7 148.1(3)
C4 W1 C6 C7 -34.7(4)
C5 W1 C6 C7 -122.0(4)
C3 W1 C6 C7 57.4(4)
C7 C6 O6 C11 178.5(4)
W1 C6 O6 C11 3.9(6)
O6 C6 C7 C8 165.8(4)
W1 C6 C7 C8 -19.4(6)
O6 C6 C7 S1 -14.7(4)
W1 C6 C7 S1 160.2(2)
C10 S1 C7 C8 0.6(3)
C10 S1 C7 C6 -179.0(4)
C6 C7 C8 C9 -180.0(4)
S1 C7 C8 C9 0.4(5)
C7 C8 C9 C10 -1.6(6)
C8 C9 C10 C26 -177.2(4)
C8 C9 C10 S1 2.0(5)
C7 S1 C10 C9 -1.5(3)
C7 S1 C10 C26 177.8(4)
C6 O6 C11 C12 -166.2(4)
C9 C10 C26 O26 166.3(4)
S1 C10 C26 O26 -12.8(5)
C9 C10 C26 W2 -19.0(6)
S1 C10 C26 W2 161.9(2)
C22 W2 C26 O26 -130.0(4)
C25 W2 C26 O26 -46.0(4)
C23 W2 C26 O26 136.3(4)
C24 W2 C26 O26 46.3(4)
C22 W2 C26 C10 56.5(4)
C25 W2 C26 C10 140.5(4)
C23 W2 C26 C10 -37.1(4)
C24 W2 C26 C10 -127.1(4)
C10 C26 O26 C27 178.7(4)
W2 C26 O26 C27 4.2(6)
C26 O26 C27 C28 162.3(4)
